data_2206976
loop_
_publ_author_name
'Herrera, Ana M.'
'Bern\`es, Sylvain'
'L\'opez, Delia'

_publ_section_title
;
 4-(Hexylamino)phenol
;
_journal_coeditor_code HG6242
_journal_issue 10
_journal_name_full 'Acta Crystallographica Section E'
_journal_page_first o3210
_journal_page_last o3211
_journal_paper_doi 10.1107/S1600536805027868
_journal_volume 61
_journal_year 2005
_chemical_formula_iupac 'C12 H19 N O'
_chemical_formula_moiety 'C12 H19 N O'
_chemical_formula_sum 'C12 H19 N O'
_chemical_formula_weight 193.28
_chemical_melting_point 348
_chemical_name_common 4-Hexylaminophenol
_chemical_name_systematic 4-(n-Hexylamino)phenol
_space_group_IT_number 19
_symmetry_cell_setting orthorhombic
_symmetry_space_group_name_Hall 'P 2ac 2ab'
_symmetry_space_group_name_H-M 'P 21 21 21'
_atom_sites_solution_hydrogens 'See text'
_atom_sites_solution_primary direct
_atom_sites_solution_secondary difmap
_audit_creation_method SHELXTL-Plus
_cell_angle_alpha 90.00
_cell_angle_beta 90.00
_cell_angle_gamma 90.00
_cell_formula_units_Z 4
_cell_length_a 4.7016(6)
_cell_length_b 10.1325(14)
_cell_length_c 26.273(3)
_cell_measurement_reflns_used 55
_cell_measurement_temperature 296.0(10)
_cell_measurement_theta_max 11.90
_cell_measurement_theta_min 4.84
_cell_volume 1251.6(3)
_computing_cell_refinement XSCANS
_computing_data_collection 'XSCANS (Siemens, 1996)'
_computing_data_reduction XSCANS
_computing_molecular_graphics SHELXTL-Plus
_computing_publication_material SHELXTL-Plus
_computing_structure_refinement SHELXTL-Plus
_computing_structure_solution 'SHELXTL-Plus (Sheldrick, 1998)'
_diffrn_ambient_temperature 296.0(10)
_diffrn_measured_fraction_theta_full 0.991
_diffrn_measured_fraction_theta_max 0.991
_diffrn_measurement_device_type 'Bruker P4'
_diffrn_measurement_method 2\q/\w
_diffrn_radiation_monochromator graphite
_diffrn_radiation_type MoK\a
_diffrn_radiation_wavelength 0.71073
_diffrn_reflns_av_R_equivalents 0.0479
_diffrn_reflns_av_sigmaI/netI 0.0351
_diffrn_reflns_limit_h_max 5
_diffrn_reflns_limit_h_min -5
_diffrn_reflns_limit_k_max 12
_diffrn_reflns_limit_k_min -12
_diffrn_reflns_limit_l_max 31
_diffrn_reflns_limit_l_min -31
_diffrn_reflns_number 5524
_diffrn_reflns_theta_full 24.99
_diffrn_reflns_theta_max 24.99
_diffrn_reflns_theta_min 2.15
_diffrn_standards_decay_% 3
_diffrn_standards_interval_count 97
_diffrn_standards_number 3
_exptl_absorpt_coefficient_mu 0.065
_exptl_absorpt_correction_type none
_exptl_crystal_colour brown
_exptl_crystal_density_diffrn 1.026
_exptl_crystal_density_method 'not measured'
_exptl_crystal_description prism
_exptl_crystal_F_000 424
_exptl_crystal_size_max 0.55
_exptl_crystal_size_mid 0.28
_exptl_crystal_size_min 0.20
_refine_diff_density_max 0.113
_refine_diff_density_min -0.170
_refine_ls_extinction_method none
_refine_ls_goodness_of_fit_ref 1.037
_refine_ls_hydrogen_treatment mixed
_refine_ls_matrix_type full
_refine_ls_number_parameters 136
_refine_ls_number_reflns 1327
_refine_ls_number_restraints 0
_refine_ls_restrained_S_all 1.037
_refine_ls_R_factor_all 0.0866
_refine_ls_R_factor_gt 0.0531
_refine_ls_shift/su_max 0.000
_refine_ls_shift/su_mean 0.000
_refine_ls_structure_factor_coef Fsqd
_refine_ls_weighting_details 'calc w = 1/[\s^2^(Fo^2^)+(0.1)^2^] where P = (Fo^2^+2Fc^2^)/3'
_refine_ls_weighting_scheme calc
_refine_ls_wR_factor_gt 0.1389
_refine_ls_wR_factor_ref 0.1703
_reflns_number_gt 833
_reflns_number_total 1327
_reflns_threshold_expression I>2\s(I)
_cod_data_source_file hg6242.cif
_cod_data_source_block I
_cod_database_code 2206976
_cod_database_fobs_code 2206976

loop_
_symmetry_equiv_pos_as_xyz
'x, y, z'
'-x+1/2, -y, z+1/2'
'-x, y+1/2, -z+1/2'
'x+1/2, -y+1/2, -z'

loop_
_atom_site_label
_atom_site_fract_x
_atom_site_fract_y
_atom_site_fract_z
_atom_site_U_iso_or_equiv
_atom_site_adp_type
_atom_site_calc_flag
_atom_site_refinement_flags
_atom_site_occupancy
_atom_site_type_symbol
O1 0.1149(7) 0.5685(3) 0.32994(10) 0.0833(8) Uani d . 1 O
H1A -0.028(11) 0.542(4) 0.3307(16) 0.098(18) Uiso d . 1 H
N1 0.3464(8) 0.8998(3) 0.16515(12) 0.0754(9) Uani d . 1 N
H1B 0.495(10) 0.925(4) 0.1686(15) 0.093(15) Uiso d . 1 H
C1 0.1688(6) 0.6457(3) 0.28791(13) 0.0659(9) Uani d . 1 C
C2 0.0336(7) 0.6269(4) 0.24204(14) 0.0756(10) Uani d . 1 C
H2A -0.1008 0.5602 0.2387 0.091 Uiso calc R 1 H
C3 0.0971(7) 0.7073(3) 0.20079(13) 0.0768(10) Uani d . 1 C
H3A 0.0050 0.6933 0.1699 0.092 Uiso calc R 1 H
C4 0.2953(6) 0.8079(3) 0.20483(13) 0.0660(9) Uani d . 1 C
C5 0.4315(7) 0.8240(4) 0.25173(13) 0.0744(9) Uani d . 1 C
H5A 0.5675 0.8899 0.2555 0.089 Uiso calc R 1 H
C6 0.3674(7) 0.7438(3) 0.29239(14) 0.0765(9) Uani d . 1 C
H6A 0.4600 0.7564 0.3233 0.092 Uiso calc R 1 H
C7 0.3220(9) 0.8555(4) 0.11289(14) 0.0878(11) Uani d . 1 C
H7A 0.1276 0.8287 0.1061 0.105 Uiso calc R 1 H
H7B 0.4444 0.7797 0.1075 0.105 Uiso calc R 1 H
C8 0.4068(10) 0.9663(4) 0.07655(15) 0.0992(13) Uani d . 1 C
H8A 0.2828 1.0413 0.0823 0.119 Uiso calc R 1 H
H8B 0.5995 0.9938 0.0844 0.119 Uiso calc R 1 H
C9 0.3925(13) 0.9294(5) 0.02187(16) 0.1203(16) Uani d . 1 C
H9A 0.1998 0.9026 0.0137 0.144 Uiso calc R 1 H
H9B 0.5166 0.8545 0.0158 0.144 Uiso calc R 1 H
C10 0.4811(15) 1.0442(5) -0.01366(18) 0.1311(18) Uani d . 1 C
H10A 0.3490 1.1168 -0.0091 0.157 Uiso calc R 1 H
H10B 0.6683 1.0750 -0.0037 0.157 Uiso calc R 1 H
C11 0.4880(19) 1.0084(6) -0.0677(2) 0.168(2) Uani d . 1 C
H11A 0.2979 0.9838 -0.0785 0.202 Uiso calc R 1 H
H11B 0.6101 0.9321 -0.0721 0.202 Uiso calc R 1 H
C12 0.593(2) 1.1177(7) -0.1009(2) 0.196(3) Uani d . 1 C
H12A 0.5281 1.1040 -0.1351 0.294 Uiso calc R 1 H
H12B 0.7975 1.1189 -0.1004 0.294 Uiso calc R 1 H
H12C 0.5221 1.2005 -0.0885 0.294 Uiso calc R 1 H

loop_
_atom_site_aniso_label
_atom_site_aniso_U_11
_atom_site_aniso_U_22
_atom_site_aniso_U_33
_atom_site_aniso_U_12
_atom_site_aniso_U_13
_atom_site_aniso_U_23
O1 0.0817(19) 0.0811(17) 0.0870(17) -0.0060(15) -0.0013(15) 0.0114(14)
N1 0.077(2) 0.0712(19) 0.078(2) -0.0101(17) 0.0024(16) 0.0022(16)
C1 0.0611(16) 0.0558(18) 0.081(2) 0.0055(16) 0.0013(17) 0.0081(18)
C2 0.0687(18) 0.063(2) 0.095(2) -0.0132(16) -0.0019(19) 0.002(2)
C3 0.079(2) 0.074(2) 0.077(2) -0.0062(19) -0.0107(19) -0.005(2)
C4 0.0651(16) 0.0561(17) 0.077(2) 0.0022(15) 0.0044(17) -0.0031(19)
C5 0.0671(17) 0.070(2) 0.086(2) -0.0114(17) -0.005(2) -0.0006(18)
C6 0.0724(19) 0.075(2) 0.082(2) -0.0036(19) -0.0073(19) -0.005(2)
C7 0.102(2) 0.079(2) 0.082(2) -0.005(2) 0.011(2) -0.007(2)
C8 0.115(3) 0.099(3) 0.083(3) -0.010(3) 0.006(2) 0.002(2)
C9 0.151(4) 0.115(3) 0.095(3) -0.004(4) 0.016(3) -0.003(3)
C10 0.163(5) 0.135(4) 0.095(3) -0.009(4) 0.003(3) 0.006(3)
C11 0.226(6) 0.150(5) 0.127(5) -0.003(6) 0.019(4) 0.012(4)
C12 0.259(9) 0.187(6) 0.143(5) -0.027(7) 0.026(6) 0.058(5)

loop_
_atom_type_symbol
_atom_type_description
_atom_type_scat_dispersion_real
_atom_type_scat_dispersion_imag
_atom_type_scat_source
C C 0.0033 0.0016 'International Tables Vol C Tables 4.2.6.8 and 6.1.1.4'
H H 0.0000 0.0000 'International Tables Vol C Tables 4.2.6.8 and 6.1.1.4'
N N 0.0061 0.0033 'International Tables Vol C Tables 4.2.6.8 and 6.1.1.4'
O O 0.0106 0.0060 'International Tables Vol C Tables 4.2.6.8 and 6.1.1.4'

loop_
_geom_angle_atom_site_label_1
_geom_angle_atom_site_label_2
_geom_angle_atom_site_label_3
_geom_angle
_geom_angle_publ_flag
C1 O1 H1A 114(3) yes
C4 N1 C7 118.6(3) yes
C4 N1 H1B 107(3) yes
C7 N1 H1B 107(3) yes
C6 C1 C2 119.4(3) no
C6 C1 O1 118.0(3) no
C2 C1 O1 122.6(3) no
C1 C2 C3 120.2(3) no
C1 C2 H2A 119.9 no
C3 C2 H2A 119.9 no
C4 C3 C2 121.1(3) no
C4 C3 H3A 119.5 no
C2 C3 H3A 119.5 no
C3 C4 C5 117.5(3) no
C3 C4 N1 122.8(3) no
C5 C4 N1 119.6(3) no
C6 C5 C4 121.0(3) no
C6 C5 H5A 119.5 no
C4 C5 H5A 119.5 no
C1 C6 C5 120.8(3) no
C1 C6 H6A 119.6 no
C5 C6 H6A 119.6 no
N1 C7 C8 110.1(3) no
N1 C7 H7A 109.6 no
C8 C7 H7A 109.6 no
N1 C7 H7B 109.6 no
C8 C7 H7B 109.6 no
H7A C7 H7B 108.2 no
C9 C8 C7 114.1(4) no
C9 C8 H8A 108.7 no
C7 C8 H8A 108.7 no
C9 C8 H8B 108.7 no
C7 C8 H8B 108.7 no
H8A C8 H8B 107.6 no
C8 C9 C10 112.4(4) no
C8 C9 H9A 109.1 no
C10 C9 H9A 109.1 no
C8 C9 H9B 109.1 no
C10 C9 H9B 109.1 no
H9A C9 H9B 107.9 no
C11 C10 C9 113.8(5) no
C11 C10 H10A 108.8 no
C9 C10 H10A 108.8 no
C11 C10 H10B 108.8 no
C9 C10 H10B 108.8 no
H10A C10 H10B 107.7 no
C10 C11 C12 112.9(6) no
C10 C11 H11A 109.0 no
C12 C11 H11A 109.0 no
C10 C11 H11B 109.0 no
C12 C11 H11B 109.0 no
H11A C11 H11B 107.8 no
C11 C12 H12A 109.5 no
C11 C12 H12B 109.5 no
H12A C12 H12B 109.5 no
C11 C12 H12C 109.5 no
H12A C12 H12C 109.5 no
H12B C12 H12C 109.5 no

loop_
_geom_bond_atom_site_label_1
_geom_bond_atom_site_label_2
_geom_bond_distance
_geom_bond_publ_flag
O1 C1 1.377(4) yes
O1 H1A 0.72(5) yes
N1 C4 1.419(4) yes
N1 C7 1.449(5) yes
N1 H1B 0.75(5) yes
C1 C6 1.369(4) no
C1 C2 1.376(5) no
C2 C3 1.388(5) no
C2 H2A 0.9300 no
C3 C4 1.385(4) no
C3 H3A 0.9300 no
C4 C5 1.398(4) no
C5 C6 1.376(4) no
C5 H5A 0.9300 no
C6 H6A 0.9300 no
C7 C8 1.527(5) yes
C7 H7A 0.9700 no
C7 H7B 0.9700 no
C8 C9 1.486(6) yes
C8 H8A 0.9700 no
C8 H8B 0.9700 no
C9 C10 1.549(7) yes
C9 H9A 0.9700 no
C9 H9B 0.9700 no
C10 C11 1.466(8) yes
C10 H10A 0.9700 no
C10 H10B 0.9700 no
C11 C12 1.494(8) yes
C11 H11A 0.9700 no
C11 H11B 0.9700 no
C12 H12A 0.9600 no
C12 H12B 0.9600 no
C12 H12C 0.9600 no

loop_
_geom_hbond_atom_site_label_D
_geom_hbond_atom_site_label_H
_geom_hbond_atom_site_label_A
_geom_hbond_site_symmetry_A
_geom_hbond_distance_DH
_geom_hbond_distance_HA
_geom_hbond_distance_DA
_geom_hbond_angle_DHA
_geom_hbond_publ_flag
O1 H1A N1 3_545 0.72(5) 2.08(5) 2.764(5) 158(5) yes
N1 H1B O1 3_655 0.75(5) 2.34(5) 3.058(5) 161(4) yes

loop_
_geom_torsion_atom_site_label_1
_geom_torsion_atom_site_label_2
_geom_torsion_atom_site_label_3
_geom_torsion_atom_site_label_4
_geom_torsion
_geom_torsion_publ_flag
C6 C1 C2 C3 -0.3(5) no
O1 C1 C2 C3 -179.7(3) no
C1 C2 C3 C4 -0.3(5) no
C2 C3 C4 C5 0.9(5) no
C2 C3 C4 N1 -173.8(3) no
C7 N1 C4 C3 -33.8(5) no
C7 N1 C4 C5 151.5(3) no
C3 C4 C5 C6 -0.9(5) no
N1 C4 C5 C6 174.1(3) no
C2 C1 C6 C5 0.4(5) no
O1 C1 C6 C5 179.8(3) no
C4 C5 C6 C1 0.2(5) no
C4 N1 C7 C8 -175.8(3) no
N1 C7 C8 C9 179.2(4) no
C7 C8 C9 C10 -179.8(4) no
C8 C9 C10 C11 176.1(7) no
C9 C10 C11 C12 -176.0(6) no

loop_
_cod_related_entry_id
_cod_related_entry_database
_cod_related_entry_code
1 ChemSpider 8233994
